data_7026264
loop_
_publ_author_name
'Sun, Chuan-Fu'
'Hu, Ting'
'Xu, Xiang'
'Mao, Jiang-Gao'

_publ_section_title
;
 Syntheses, crystal structures, and properties of three new lanthanum(III)
 vanadium iodates.
;
_journal_issue 34
_journal_name_full 'Dalton transactions (Cambridge, England : 2003)'
_journal_page_first 7960
_journal_page_last 7967
_journal_paper_doi 10.1039/c0dt00305k
_journal_volume 39
_journal_year 2010
_chemical_formula_moiety 'I La O9 V2'
_chemical_formula_sum 'I La O9 V2'
_chemical_formula_weight 511.69
_chemical_name_systematic
; 
 ? 
;
_space_group_IT_number 57
_symmetry_cell_setting orthorhombic
_symmetry_space_group_name_Hall '-P 2c 2b'
_symmetry_space_group_name_H-M 'P b c m'
_atom_sites_solution_primary direct
_atom_sites_solution_secondary difmap
_audit_creation_method SHELXL-97
_cell_angle_alpha 90.00
_cell_angle_beta 90.00
_cell_angle_gamma 90.00
_cell_formula_units_Z 4
_cell_length_a 7.077(2)
_cell_length_b 14.620(5)
_cell_length_c 7.305(2)
_cell_measurement_reflns_used 2137
_cell_measurement_temperature 293(2)
_cell_measurement_theta_max 27.4603
_cell_measurement_theta_min 3.1167
_cell_volume 755.8(4)
_computing_cell_refinement 'CrystalClear (Rigaku/MSC Inc., 2005)'
_computing_data_collection 'CrystalClear (Rigaku/MSC Inc., 2005)'
_computing_data_reduction 'CrystalClear (Rigaku/MSC Inc., 2005)'
_computing_structure_refinement 'SHELXL-97 (Sheldrick, 1997)'
_computing_structure_solution 'SHELXS-97 (Sheldrick, 1990)'
_diffrn_ambient_temperature 293(2)
_diffrn_detector_area_resol_mean 14.6306
_diffrn_measured_fraction_theta_full 0.991
_diffrn_measured_fraction_theta_max 0.991
_diffrn_measurement_device_type Mercury70
_diffrn_measurement_method CCD_Profile_fitting
_diffrn_radiation_monochromator graphite
_diffrn_radiation_source 'fine-focus sealed tube'
_diffrn_radiation_type MoK\a
_diffrn_radiation_wavelength 0.71073
_diffrn_reflns_av_R_equivalents 0.0458
_diffrn_reflns_av_sigmaI/netI 0.0271
_diffrn_reflns_limit_h_max 9
_diffrn_reflns_limit_h_min -9
_diffrn_reflns_limit_k_max 18
_diffrn_reflns_limit_k_min -18
_diffrn_reflns_limit_l_max 6
_diffrn_reflns_limit_l_min -9
_diffrn_reflns_number 5459
_diffrn_reflns_theta_full 27.49
_diffrn_reflns_theta_max 27.49
_diffrn_reflns_theta_min 2.79
_diffrn_standards_decay_% none
_diffrn_standards_interval_count none
_diffrn_standards_interval_time 0
_diffrn_standards_number none
_exptl_absorpt_coefficient_mu 12.079
_exptl_absorpt_correction_T_max 0.299
_exptl_absorpt_correction_T_min 0.131
_exptl_absorpt_correction_type multi-scan
_exptl_absorpt_process_details CrystalClear
_exptl_crystal_colour yellow
_exptl_crystal_density_diffrn 4.497
_exptl_crystal_density_method 'not measured'
_exptl_crystal_description Prism
_exptl_crystal_F_000 912
_exptl_crystal_size_max 0.2500
_exptl_crystal_size_mid 0.1500
_exptl_crystal_size_min 0.1000
_refine_diff_density_max 2.401
_refine_diff_density_min -1.777
_refine_diff_density_rms 0.279
_refine_ls_extinction_coef 0.0067(5)
_refine_ls_extinction_expression Fc^*^=kFc[1+0.001xFc^2^\l^3^/sin(2\q)]^-1/4^
_refine_ls_extinction_method SHELXL
_refine_ls_goodness_of_fit_ref 1.169
_refine_ls_matrix_type full
_refine_ls_number_parameters 72
_refine_ls_number_reflns 939
_refine_ls_number_restraints 0
_refine_ls_restrained_S_all 1.169
_refine_ls_R_factor_all 0.0241
_refine_ls_R_factor_gt 0.0230
_refine_ls_shift/su_max 0.000
_refine_ls_shift/su_mean 0.000
_refine_ls_structure_factor_coef Fsqd
_refine_ls_weighting_details 'calc w=1/[\s^2^(Fo^2^)+(0.0355P)^2^+0.0000P] where P=(Fo^2^+2Fc^2^)/3'
_refine_ls_weighting_scheme calc
_refine_ls_wR_factor_gt 0.0577
_refine_ls_wR_factor_ref 0.0586
_reflns_number_gt 905
_reflns_number_total 939
_reflns_threshold_expression >2sigma(I)
_cod_data_source_file c0dt00305k.txt
_cod_data_source_block LaV2O6(IO3)
_cod_depositor_comments
;
The following automatic conversions were performed:

'_exptl_absorpt_correction_type' value 'Multi-scan' changed to
'multi-scan' according to
/home/saulius/struct/CIF-dictionaries/cif_core.dic dictionary named
'cif_core.dic' version 2.4.2 from 2011-04-26.

Automatic conversion script
Id: cif_fix_values 1891 2012-01-12 08:04:46Z andrius 
;
_cod_original_formula_sum 'I La O9 V2 '
_cod_database_code 7026264

loop_
_symmetry_equiv_pos_as_xyz
'x, y, z'
'-x, -y, z+1/2'
'x, -y+1/2, -z'
'-x, y+1/2, -z+1/2'
'-x, -y, -z'
'x, y, -z-1/2'
'-x, y-1/2, z'
'x, -y-1/2, z-1/2'

loop_
_atom_site_label
_atom_site_type_symbol
_atom_site_fract_x
_atom_site_fract_y
_atom_site_fract_z
_atom_site_U_iso_or_equiv
_atom_site_adp_type
_atom_site_occupancy
_atom_site_symmetry_multiplicity
_atom_site_calc_flag
_atom_site_refinement_flags
La1 La -0.84946(4) -0.048294(18) 0.2500 0.00578(13) Uani 1 2 d S
V1 V -0.53129(11) -0.2500 0.0000 0.0056(2) Uani 1 2 d S
V2 V -1.18239(11) -0.27141(5) 0.2500 0.0055(2) Uani 1 2 d S
I1 I -1.29821(5) 0.05704(2) 0.2500 0.00665(14) Uani 1 2 d S
O1 O -1.1759(3) -0.00762(17) 0.0724(4) 0.0091(5) Uani 1 1 d .
O2 O -1.5220(5) 0.0019(3) 0.2500 0.0193(9) Uani 1 2 d S
O3 O -0.6648(4) -0.15940(18) 0.0435(4) 0.0131(6) Uani 1 1 d .
O4 O -0.4673(5) -0.2799(2) 0.2500 0.0091(7) Uani 1 2 d S
O5 O -0.2599(5) -0.2500 0.0000 0.0127(8) Uani 1 2 d S
O6 O -1.0124(5) -0.1958(2) 0.2500 0.0155(9) Uani 1 2 d S
O7 O -0.9154(5) 0.1261(2) 0.2500 0.0110(8) Uani 1 2 d S

loop_
_atom_site_aniso_label
_atom_site_aniso_U_11
_atom_site_aniso_U_22
_atom_site_aniso_U_33
_atom_site_aniso_U_23
_atom_site_aniso_U_13
_atom_site_aniso_U_12
La1 0.00959(19) 0.00698(19) 0.0008(2) 0.000 0.000 0.00065(9)
V1 0.0092(4) 0.0066(4) 0.0009(4) -0.0003(3) 0.000 0.000
V2 0.0080(4) 0.0075(4) 0.0009(4) 0.000 0.000 0.0010(3)
I1 0.0091(2) 0.0100(2) 0.0009(2) 0.000 0.000 0.00159(10)
O1 0.0137(12) 0.0117(12) 0.0017(12) -0.0014(10) 0.0007(10) 0.0031(9)
O2 0.0108(17) 0.029(2) 0.019(2) 0.000 0.000 -0.0065(15)
O3 0.0193(14) 0.0163(13) 0.0036(14) -0.0006(11) 0.0024(11) 0.0060(10)
O4 0.0114(16) 0.0141(16) 0.0018(18) 0.000 0.000 0.0006(14)
O5 0.0118(17) 0.024(2) 0.003(2) 0.0028(15) 0.000 0.000
O6 0.020(2) 0.0146(19) 0.012(2) 0.000 0.000 -0.0067(16)
O7 0.0168(18) 0.0090(16) 0.007(2) 0.000 0.000 -0.0033(14)

loop_
_atom_type_symbol
_atom_type_description
_atom_type_scat_dispersion_real
_atom_type_scat_dispersion_imag
_atom_type_scat_source
I I -0.4742 1.8119 'International Tables Vol C Tables 4.2.6.8 and 6.1.1.4'
La La -0.2871 2.4523 'International Tables Vol C Tables 4.2.6.8 and 6.1.1.4'
O O 0.0106 0.0060 'International Tables Vol C Tables 4.2.6.8 and 6.1.1.4'
V V 0.3005 0.5294 'International Tables Vol C Tables 4.2.6.8 and 6.1.1.4'

loop_
_geom_angle_atom_site_label_1
_geom_angle_atom_site_label_2
_geom_angle_atom_site_label_3
_geom_angle
_geom_angle_site_symmetry_1
_geom_angle_site_symmetry_3
O2 La1 O6 135.70(13) 1_655 .
O2 La1 O1 80.38(6) 1_655 2_355
O6 La1 O1 108.80(6) . 2_355
O2 La1 O1 80.38(6) 1_655 5_355
O6 La1 O1 108.80(6) . 5_355
O1 La1 O1 140.88(12) 2_355 5_355
O2 La1 O3 72.93(10) 1_655 .
O6 La1 O3 71.50(9) . .
O1 La1 O3 136.25(8) 2_355 .
O1 La1 O3 67.52(8) 5_355 .
O2 La1 O3 72.93(10) 1_655 6_556
O6 La1 O3 71.50(9) . 6_556
O1 La1 O3 67.52(8) 2_355 6_556
O1 La1 O3 136.25(8) 5_355 6_556
O3 La1 O3 71.77(12) . 6_556
O2 La1 O7 82.81(13) 1_655 .
O6 La1 O7 141.49(11) . .
O1 La1 O7 72.02(6) 2_355 .
O1 La1 O7 72.02(6) 5_355 .
O3 La1 O7 135.43(7) . .
O3 La1 O7 135.43(7) 6_556 .
O2 La1 O1 138.16(9) 1_655 .
O6 La1 O1 78.00(9) . .
O1 La1 O1 116.07(6) 2_355 .
O1 La1 O1 62.57(9) 5_355 .
O3 La1 O1 106.87(8) . .
O3 La1 O1 148.24(8) 6_556 .
O7 La1 O1 68.37(9) . .
O2 La1 O1 138.16(9) 1_655 6_556
O6 La1 O1 78.00(9) . 6_556
O1 La1 O1 62.57(9) 2_355 6_556
O1 La1 O1 116.07(6) 5_355 6_556
O3 La1 O1 148.24(8) . 6_556
O3 La1 O1 106.87(8) 6_556 6_556
O7 La1 O1 68.37(9) . 6_556
O1 La1 O1 57.07(11) . 6_556
O2 La1 I1 136.56(10) 1_655 .
O6 La1 I1 87.74(9) . .
O1 La1 I1 85.52(5) 2_355 .
O1 La1 I1 85.52(5) 5_355 .
O3 La1 I1 137.08(6) . .
O3 La1 I1 137.08(6) 6_556 .
O7 La1 I1 53.75(8) . .
O1 La1 I1 30.56(6) . .
O1 La1 I1 30.56(6) 6_556 .
O3 V1 O3 110.49(19) 3_545 .
O3 V1 O5 124.75(10) 3_545 .
O3 V1 O5 124.75(10) . .
O3 V1 O4 97.71(14) 3_545 .
O3 V1 O4 97.66(14) . .
O5 V1 O4 76.43(10) . .
O3 V1 O4 97.66(14) 3_545 3_545
O3 V1 O4 97.71(14) . 3_545
O5 V1 O4 76.43(10) . 3_545
O4 V1 O4 152.9(2) . 3_545
O3 V1 V2 119.24(9) 3_545 1_655
O3 V1 V2 115.05(10) . 1_655
O5 V1 V2 36.884(17) . 1_655
O4 V1 V2 39.66(10) . 1_655
O4 V1 V2 113.24(11) 3_545 1_655
O3 V1 V2 115.05(10) 3_545 3_645
O3 V1 V2 119.24(9) . 3_645
O5 V1 V2 36.884(17) . 3_645
O4 V1 V2 113.24(11) . 3_645
O4 V1 V2 39.66(10) 3_545 3_645
V2 V1 V2 73.77(3) 1_655 3_645
O6 V2 O7 107.78(19) . 7_355
O6 V2 O5 95.70(9) . 1_455
O7 V2 O5 105.43(5) 7_355 1_455
O6 V2 O5 95.70(9) . 6_456
O7 V2 O5 105.43(5) 7_355 6_456
O5 V2 O5 141.86(17) 1_455 6_456
O6 V2 O4 140.95(17) . 1_455
O7 V2 O4 111.26(17) 7_355 1_455
O5 V2 O4 74.14(10) 1_455 1_455
O5 V2 O4 74.14(10) 6_456 1_455
O6 V2 V1 121.36(10) . 1_455
O7 V2 V1 115.31(10) 7_355 1_455
O5 V2 V1 36.63(10) 1_455 1_455
O5 V2 V1 108.40(10) 6_456 1_455
O4 V2 V1 37.62(3) 1_455 1_455
O6 V2 V1 121.36(10) . 6_456
O7 V2 V1 115.31(10) 7_355 6_456
O5 V2 V1 108.40(10) 1_455 6_456
O5 V2 V1 36.63(10) 6_456 6_456
O4 V2 V1 37.62(3) 1_455 6_456
V1 V2 V1 72.54(3) 1_455 6_456
O2 I1 O1 100.83(12) . .
O2 I1 O1 100.83(12) . 6_556
O1 I1 O1 90.67(16) . 6_556
O2 I1 La1 127.15(14) . .
O1 I1 La1 49.20(8) . .
O1 I1 La1 49.20(8) 6_556 .
I1 O1 La1 122.33(12) . 5_355
I1 O1 La1 100.23(11) . .
La1 O1 La1 117.43(9) 5_355 .
I1 O2 La1 170.6(2) . 1_455
V1 O3 La1 154.99(15) . .
V1 O4 V1 141.94(19) 6_556 .
V1 O4 V2 102.72(11) 6_556 1_655
V1 O4 V2 102.72(11) . 1_655
V1 O5 V2 106.49(10) . 1_655
V1 O5 V2 106.49(10) . 3_645
V2 O5 V2 147.0(2) 1_655 3_645
V2 O6 La1 160.7(2) . .
V2 O7 La1 144.8(2) 7_365 .

loop_
_geom_bond_atom_site_label_1
_geom_bond_atom_site_label_2
_geom_bond_distance
_geom_bond_site_symmetry_2
La1 O2 2.431(4) 1_655
La1 O6 2.445(3) .
La1 O1 2.500(3) 2_355
La1 O1 2.500(3) 5_355
La1 O3 2.573(3) .
La1 O3 2.573(3) 6_556
La1 O7 2.592(4) .
La1 O1 2.715(2) .
La1 O1 2.715(2) 6_556
La1 I1 3.5294(10) .
V1 O3 1.658(3) 3_545
V1 O3 1.658(3) .
V1 O5 1.921(4) .
V1 O4 1.9318(12) .
V1 O4 1.9318(12) 3_545
V1 V2 3.0871(11) 1_655
V1 V2 3.0871(11) 3_645
V2 O6 1.634(3) .
V2 O7 1.651(4) 7_355
V2 O5 1.9323(11) 1_455
V2 O5 1.9323(11) 6_456
V2 O4 2.020(4) 1_455
V2 V1 3.0871(11) 1_455
V2 V1 3.0871(11) 6_456
I1 O2 1.777(4) .
I1 O1 1.824(3) .
I1 O1 1.824(3) 6_556
O1 La1 2.500(3) 5_355
O2 La1 2.431(4) 1_455
O4 V1 1.9318(12) 6_556
O4 V2 2.020(4) 1_655
O5 V2 1.9323(11) 1_655
O5 V2 1.9323(11) 3_645
O7 V2 1.651(4) 7_365
